data_7006306
loop_
_publ_author_name
'Kozlova, Marina N.'
'Ferlay, Sylvie'
'Solovieva, Svetlana E.'
'Antipin, Igor S.'
'Konovalov, Alexander I.'
'Kyritsakas, Nathalie'
'Hosseini, Mir Wais'

_publ_section_title
;
 Molecular tectonics: on the formation of 1-D silver coordination
 networks by thiacalixarenes bearing nitrile groups.
;
_journal_issue 44
_journal_name_full 'Dalton transactions (Cambridge, England : 2003)'
_journal_page_first 5126
_journal_page_last 5131
_journal_paper_doi 10.1039/b712351e
_journal_year 2007
_chemical_formula_moiety '(C56 H68 Ag N4 O4 S4), (F6 P), 2(C H2 Cl2)'
_chemical_formula_sum 'C58 H72 Ag Cl4 F6 N4 O4 P S4'
_chemical_formula_weight 1412.08
_chemical_name_systematic
;
?
;
_space_group_IT_number 4
_symmetry_cell_setting monoclinic
_symmetry_space_group_name_Hall 'P 2yb'
_symmetry_space_group_name_H-M 'P 1 21 1'
_atom_sites_solution_hydrogens geom
_atom_sites_solution_primary direct
_atom_sites_solution_secondary difmap
_audit_creation_method SHELXL-97
_cell_angle_alpha 90.00
_cell_angle_beta 94.453(3)
_cell_angle_gamma 90.00
_cell_formula_units_Z 2
_cell_length_a 13.7751(4)
_cell_length_b 15.2061(6)
_cell_length_c 16.6762(4)
_cell_measurement_reflns_used 9827
_cell_measurement_temperature 173(2)
_cell_measurement_theta_max 30.034
_cell_measurement_theta_min 0.998
_cell_volume 3482.54(19)
_computing_cell_refinement 'Bruker SMART'
_computing_data_collection 'Bruker SMART'
_computing_data_reduction 'Bruker SAINT'
_computing_molecular_graphics 'Bruker SHELXTL'
_computing_publication_material 'Bruker SHELXTL'
_computing_structure_refinement 'SHELXL-97 (Sheldrick, 1997)'
_computing_structure_solution 'SHELXS-97 (Sheldrick, 1990)'
_diffrn_ambient_temperature 173(2)
_diffrn_measured_fraction_theta_full 0.998
_diffrn_measured_fraction_theta_max 0.998
_diffrn_measurement_device_type 'CCD area detector'
_diffrn_measurement_method 'phi and omega scans'
_diffrn_radiation_monochromator graphite
_diffrn_radiation_source 'fine-focus sealed tube'
_diffrn_radiation_type MoK\a
_diffrn_radiation_wavelength 0.71073
_diffrn_reflns_av_R_equivalents 0.0450
_diffrn_reflns_av_sigmaI/netI 0.0580
_diffrn_reflns_limit_h_max 19
_diffrn_reflns_limit_h_min -19
_diffrn_reflns_limit_k_max 18
_diffrn_reflns_limit_k_min -21
_diffrn_reflns_limit_l_max 23
_diffrn_reflns_limit_l_min -23
_diffrn_reflns_number 17806
_diffrn_reflns_theta_full 30.03
_diffrn_reflns_theta_max 30.03
_diffrn_reflns_theta_min 1.22
_exptl_absorpt_coefficient_mu 0.645
_exptl_absorpt_correction_T_max 0.9383
_exptl_absorpt_correction_T_min 0.9266
_exptl_absorpt_correction_type multi-scan
_exptl_absorpt_process_details sadabs
_exptl_crystal_colour colorless
_exptl_crystal_density_diffrn 1.347
_exptl_crystal_density_meas ?
_exptl_crystal_density_method 'not measured'
_exptl_crystal_description prism
_exptl_crystal_F_000 1456
_exptl_crystal_size_max 0.12
_exptl_crystal_size_mid 0.12
_exptl_crystal_size_min 0.10
_refine_diff_density_max 1.565
_refine_diff_density_min -0.874
_refine_diff_density_rms 0.137
_refine_ls_abs_structure_details 'Flack H D (1983), Acta Cryst. A39, 876-881'
_refine_ls_abs_structure_Flack 0.01(3)
_refine_ls_extinction_method none
_refine_ls_goodness_of_fit_ref 1.002
_refine_ls_hydrogen_treatment constr
_refine_ls_matrix_type full
_refine_ls_number_parameters 755
_refine_ls_number_reflns 17706
_refine_ls_number_restraints 30
_refine_ls_restrained_S_all 1.014
_refine_ls_R_factor_all 0.1003
_refine_ls_R_factor_gt 0.0779
_refine_ls_shift/su_max 0.013
_refine_ls_shift/su_mean 0.001
_refine_ls_structure_factor_coef Fsqd
_refine_ls_weighting_details 'calc w=1/[\s^2^(Fo^2^)+(0.1677P)^2^+2.2414P] where P=(Fo^2^+2Fc^2^)/3'
_refine_ls_weighting_scheme calc
_refine_ls_wR_factor_gt 0.2174
_refine_ls_wR_factor_ref 0.2385
_reflns_number_gt 13742
_reflns_number_total 17706
_reflns_threshold_expression >2sigma(I)
_cod_data_source_file b712351e.txt
_cod_data_source_block shelxl_3-AgPF6
_cod_depositor_comments
;
The following automatic conversions were performed:
'_symmetry_cell_setting' value 'Monoclinic' changed to 'monoclinic'
according to '/home/saulius/struct/CIF-dictionaries/cif_core.dic'
dictionary named 'cif_core.dic' version 2.4.1 from 2010-06-29.

Automatic conversion script
Id: cif_fix_enum 1527 2010-12-29 10:47:43Z saulius 

The following automatic conversions were performed:

'_exptl_crystal_density_meas' value 'none' was changed to '?' - the
value is perceived as not measured.

Automatic conversion script
Id: cif_fix_values 3008 2015-01-20 13:52:24Z robertas 
;
_cod_original_cell_volume 3482.45(19)
_cod_original_sg_symbol_H-M P21
_cod_database_code 7006306

loop_
_symmetry_equiv_pos_as_xyz
'x, y, z'
'-x, y+1/2, -z'

loop_
_atom_site_label
_atom_site_type_symbol
_atom_site_fract_x
_atom_site_fract_y
_atom_site_fract_z
_atom_site_U_iso_or_equiv
_atom_site_adp_type
_atom_site_occupancy
_atom_site_symmetry_multiplicity
_atom_site_calc_flag
_atom_site_refinement_flags
_atom_site_disorder_assembly
_atom_site_disorder_group
Ag1 Ag 0.19453(4) 0.78795(4) 1.37960(2) 0.05371(16) Uani 1 1 d . . .
S1 S 0.44452(9) 0.64930(9) 0.87840(8) 0.0335(3) Uani 1 1 d . . .
C1 C 0.3268(4) 0.6282(3) 0.8331(3) 0.0284(9) Uani 1 1 d . . .
C2 C 0.3202(4) 0.5957(3) 0.7548(3) 0.0305(9) Uani 1 1 d . . .
H2 H 0.3772 0.5946 0.7262 0.037 Uiso 1 1 calc R . .
C3 C 0.2320(4) 0.5641(4) 0.7163(3) 0.0317(10) Uani 1 1 d . . .
C4 C 0.1502(4) 0.5707(4) 0.7598(3) 0.0326(10) Uani 1 1 d . . .
H4 H 0.0890 0.5520 0.7355 0.039 Uiso 1 1 calc R . .
C5 C 0.1548(4) 0.6036(3) 0.8374(3) 0.0292(9) Uani 1 1 d . . .
C6 C 0.2437(4) 0.6332(3) 0.8756(3) 0.0282(9) Uani 1 1 d . . .
C7 C 0.2298(4) 0.5269(4) 0.6316(3) 0.0391(12) Uani 1 1 d . . .
C8 C 0.2620(7) 0.5950(6) 0.5743(4) 0.067(2) Uani 1 1 d . . .
H8A H 0.2635 0.6528 0.6004 0.100 Uiso 1 1 calc R . .
H8B H 0.2163 0.5964 0.5263 0.100 Uiso 1 1 calc R . .
H8C H 0.3272 0.5803 0.5587 0.100 Uiso 1 1 calc R . .
C9 C 0.2931(7) 0.4437(5) 0.6310(4) 0.062(2) Uani 1 1 d . . .
H9A H 0.2905 0.4197 0.5763 0.093 Uiso 1 1 calc R . .
H9B H 0.2685 0.3998 0.6674 0.093 Uiso 1 1 calc R . .
H9C H 0.3606 0.4585 0.6489 0.093 Uiso 1 1 calc R . .
C10 C 0.1260(6) 0.5000(8) 0.5999(5) 0.077(3) Uani 1 1 d . . .
H10A H 0.0866 0.5529 0.5886 0.116 Uiso 1 1 calc R . .
H10B H 0.0964 0.4644 0.6406 0.116 Uiso 1 1 calc R . .
H10C H 0.1288 0.4656 0.5505 0.116 Uiso 1 1 calc R . .
O1 O 0.2467(3) 0.6667(2) 0.9520(2) 0.0317(7) Uani 1 1 d . . .
C11 C 0.2649(5) 0.6038(4) 1.0152(3) 0.0388(11) Uani 1 1 d . . .
H11A H 0.3313 0.5790 1.0143 0.047 Uiso 1 1 calc R . .
H11B H 0.2172 0.5551 1.0095 0.047 Uiso 1 1 calc R . .
C12 C 0.2547(4) 0.6534(4) 1.0927(3) 0.0378(11) Uani 1 1 d . . .
H12A H 0.1903 0.6826 1.0903 0.045 Uiso 1 1 calc R . .
H12B H 0.3055 0.6995 1.0990 0.045 Uiso 1 1 calc R . .
C13 C 0.2646(5) 0.5910(5) 1.1659(3) 0.0463(14) Uani 1 1 d . . .
H13A H 0.2171 0.5423 1.1580 0.056 Uiso 1 1 calc R . .
H13B H 0.3308 0.5654 1.1713 0.056 Uiso 1 1 calc R . .
C14 C 0.2465(5) 0.6402(5) 1.2398(3) 0.0500(16) Uani 1 1 d . . .
N1 N 0.2301(5) 0.6794(6) 1.2951(3) 0.068(2) Uani 1 1 d . . .
S2 S 0.04715(10) 0.59727(9) 0.88965(8) 0.0352(3) Uani 1 1 d . . .
C15 C 0.0276(3) 0.7012(3) 0.9323(3) 0.0268(9) Uani 1 1 d . . .
C16 C -0.0062(4) 0.7006(3) 1.0091(3) 0.0280(9) Uani 1 1 d . . .
H16 H -0.0084 0.6466 1.0376 0.034 Uiso 1 1 calc R . .
C17 C -0.0369(3) 0.7779(3) 1.0451(3) 0.0251(8) Uani 1 1 d . . .
C18 C -0.0331(3) 0.8552(3) 1.0018(3) 0.0285(9) Uani 1 1 d . . .
H18 H -0.0547 0.9083 1.0246 0.034 Uiso 1 1 calc R . .
C19 C 0.0018(3) 0.8573(3) 0.9251(3) 0.0292(9) Uani 1 1 d . . .
C20 C 0.0322(3) 0.7814(4) 0.8899(3) 0.0278(8) Uani 1 1 d . . .
C21 C -0.0724(4) 0.7729(4) 1.1301(3) 0.0310(10) Uani 1 1 d . . .
C22 C 0.0057(4) 0.7312(4) 1.1876(3) 0.0379(11) Uani 1 1 d . . .
H22A H -0.0151 0.7328 1.2424 0.057 Uiso 1 1 calc R . .
H22B H 0.0668 0.7639 1.1856 0.057 Uiso 1 1 calc R . .
H22C H 0.0157 0.6700 1.1717 0.057 Uiso 1 1 calc R . .
C23 C -0.1652(4) 0.7185(4) 1.1275(3) 0.0382(11) Uani 1 1 d . . .
H23A H -0.1533 0.6607 1.1040 0.057 Uiso 1 1 calc R . .
H23B H -0.2169 0.7487 1.0945 0.057 Uiso 1 1 calc R . .
H23C H -0.1852 0.7109 1.1822 0.057 Uiso 1 1 calc R . .
C24 C -0.0936(5) 0.8651(4) 1.1627(3) 0.0402(12) Uani 1 1 d . . .
H24A H -0.1404 0.8953 1.1249 0.060 Uiso 1 1 calc R . .
H24B H -0.0330 0.8991 1.1688 0.060 Uiso 1 1 calc R . .
H24C H -0.1208 0.8597 1.2150 0.060 Uiso 1 1 calc R . .
O2 O 0.0713(3) 0.7821(3) 0.8172(2) 0.0353(7) Uani 1 1 d . . .
C25 C 0.0020(4) 0.7782(6) 0.7495(3) 0.0487(15) Uani 1 1 d . . .
H25A H -0.0456 0.8268 0.7512 0.058 Uiso 1 1 calc R . .
H25B H -0.0336 0.7217 0.7484 0.058 Uiso 1 1 calc R . .
C26 C 0.0609(4) 0.7869(5) 0.6749(3) 0.0451(12) Uani 1 1 d . . .
H26A H 0.0948 0.8443 0.6759 0.054 Uiso 1 1 calc R . .
H26B H 0.1107 0.7398 0.6755 0.054 Uiso 1 1 calc R . .
C27 C -0.0061(5) 0.7797(9) 0.6005(4) 0.075(3) Uani 1 1 d . . .
H27A H -0.0408 0.7227 0.6008 0.090 Uiso 1 1 calc R . .
H27B H -0.0553 0.8272 0.6004 0.090 Uiso 1 1 calc R . .
C28 C 0.0454(5) 0.7860(6) 0.5270(3) 0.0555(16) Uani 1 1 d . . .
N2 N 0.0858(4) 0.7890(5) 0.4721(3) 0.0578(14) Uani 1 1 d . . .
S3 S -0.01118(9) 0.95945(9) 0.87387(8) 0.0348(3) Uani 1 1 d . . .
C29 C 0.0967(3) 0.9785(3) 0.8258(3) 0.0285(9) Uani 1 1 d . . .
C30 C 0.0842(4) 1.0122(3) 0.7485(3) 0.0302(9) Uani 1 1 d . . .
H30 H 0.0208 1.0146 0.7218 0.036 Uiso 1 1 calc R . .
C31 C 0.1641(4) 1.0431(4) 0.7090(3) 0.0292(9) Uani 1 1 d . . .
C32 C 0.2561(4) 1.0374(3) 0.7489(3) 0.0303(9) Uani 1 1 d . . .
H32 H 0.3110 1.0580 0.7232 0.036 Uiso 1 1 calc R . .
C33 C 0.2694(3) 1.0016(3) 0.8268(3) 0.0261(8) Uani 1 1 d . . .
C34 C 0.1889(3) 0.9704(3) 0.8650(3) 0.0273(9) Uani 1 1 d . . .
C35 C 0.1526(5) 1.0800(4) 0.6226(3) 0.0406(13) Uani 1 1 d . . .
C36 C 0.0473(5) 1.0790(6) 0.5863(4) 0.060(2) Uani 1 1 d . . .
H36A H 0.0070 1.1151 0.6193 0.090 Uiso 1 1 calc R . .
H36B H 0.0229 1.0185 0.5847 0.090 Uiso 1 1 calc R . .
H36C H 0.0445 1.1028 0.5315 0.090 Uiso 1 1 calc R . .
C37 C 0.2147(6) 1.0268(7) 0.5681(4) 0.065(2) Uani 1 1 d . . .
H37A H 0.2041 1.0484 0.5128 0.097 Uiso 1 1 calc R . .
H37B H 0.1963 0.9646 0.5700 0.097 Uiso 1 1 calc R . .
H37C H 0.2836 1.0333 0.5867 0.097 Uiso 1 1 calc R . .
C38 C 0.1897(6) 1.1750(5) 0.6243(4) 0.0534(16) Uani 1 1 d . . .
H38A H 0.1458 1.2120 0.6531 0.080 Uiso 1 1 calc R . .
H38B H 0.1919 1.1966 0.5691 0.080 Uiso 1 1 calc R . .
H38C H 0.2552 1.1771 0.6517 0.080 Uiso 1 1 calc R . .
O3 O 0.2004(3) 0.9321(3) 0.9398(2) 0.0316(7) Uani 1 1 d . . .
C39 C 0.1994(5) 0.9901(4) 1.0055(3) 0.0415(13) Uani 1 1 d . . .
H39A H 0.1393 1.0261 1.0012 0.050 Uiso 1 1 calc R . .
H39B H 0.2563 1.0299 1.0071 0.050 Uiso 1 1 calc R . .
C40 C 0.2033(4) 0.9333(4) 1.0807(3) 0.0411(12) Uani 1 1 d . . .
H40A H 0.2623 0.8960 1.0826 0.049 Uiso 1 1 calc R . .
H40B H 0.1459 0.8939 1.0780 0.049 Uiso 1 1 calc R . .
C41 C 0.2049(5) 0.9889(5) 1.1579(3) 0.0468(15) Uani 1 1 d . . .
H41A H 0.2666 1.0223 1.1645 0.056 Uiso 1 1 calc R . .
H41B H 0.1506 1.0317 1.1531 0.056 Uiso 1 1 calc R . .
C42 C 0.1960(5) 0.9354(5) 1.2269(4) 0.0510(16) Uani 1 1 d . . .
N3 N 0.1899(6) 0.8957(6) 1.2824(4) 0.074(2) Uani 1 1 d . . .
S4 S 0.38801(9) 1.01014(8) 0.87662(8) 0.0324(3) Uani 1 1 d . . .
C43 C 0.4128(3) 0.9088(3) 0.9273(3) 0.0278(9) Uani 1 1 d . . .
C44 C 0.4517(3) 0.9127(3) 1.0076(3) 0.0295(9) Uani 1 1 d . . .
H44 H 0.4561 0.9679 1.0344 0.035 Uiso 1 1 calc R . .
C45 C 0.4837(3) 0.8375(3) 1.0483(3) 0.0292(9) Uani 1 1 d . . .
C46 C 0.4753(3) 0.7565(3) 1.0082(3) 0.0297(9) Uani 1 1 d . . .
H46 H 0.4953 0.7040 1.0356 0.036 Uiso 1 1 calc R . .
C47 C 0.4374(3) 0.7524(3) 0.9272(3) 0.0272(9) Uani 1 1 d . . .
C48 C 0.4060(3) 0.8280(3) 0.8867(3) 0.0277(9) Uani 1 1 d . . .
C49 C 0.5308(4) 0.8447(4) 1.1354(3) 0.0375(12) Uani 1 1 d . . .
C50 C 0.5553(6) 0.7540(5) 1.1712(4) 0.0527(16) Uani 1 1 d . . .
H50A H 0.5727 0.7598 1.2290 0.079 Uiso 1 1 calc R . .
H50B H 0.6104 0.7290 1.1451 0.079 Uiso 1 1 calc R . .
H50C H 0.4987 0.7153 1.1622 0.079 Uiso 1 1 calc R . .
O4 O 0.3667(3) 0.8239(3) 0.8093(2) 0.0366(8) Uani 1 1 d . . .
C51 C 0.6261(5) 0.8976(5) 1.1305(4) 0.0493(15) Uani 1 1 d . . .
H51A H 0.6604 0.9014 1.1841 0.074 Uiso 1 1 calc R . .
H51B H 0.6107 0.9569 1.1104 0.074 Uiso 1 1 calc R . .
H51C H 0.6677 0.8678 1.0938 0.074 Uiso 1 1 calc R . .
C52 C 0.4644(6) 0.8961(7) 1.1879(4) 0.066(2) Uani 1 1 d . . .
H52A H 0.3996 0.8692 1.1842 0.099 Uiso 1 1 calc R . .
H52B H 0.4593 0.9572 1.1692 0.099 Uiso 1 1 calc R . .
H52C H 0.4918 0.8950 1.2439 0.099 Uiso 1 1 calc R . .
C53 C 0.4336(5) 0.8327(5) 0.7500(3) 0.0448(13) Uani 1 1 d . . .
H53A H 0.4828 0.7852 0.7548 0.054 Uiso 1 1 calc R . .
H53B H 0.4674 0.8901 0.7549 0.054 Uiso 1 1 calc R . .
C54 C 0.3714(5) 0.8262(5) 0.6689(4) 0.0501(15) Uani 1 1 d . . .
H54A H 0.3381 0.7685 0.6650 0.060 Uiso 1 1 calc R . .
H54B H 0.3209 0.8727 0.6660 0.060 Uiso 1 1 calc R . .
C55 C 0.4349(6) 0.8365(8) 0.5998(4) 0.075(3) Uani 1 1 d . . .
H55A H 0.4666 0.8950 0.6023 0.090 Uiso 1 1 calc R . .
H55B H 0.4864 0.7910 0.6031 0.090 Uiso 1 1 calc R . .
C56 C 0.3743(6) 0.8276(6) 0.5239(4) 0.0638(19) Uani 1 1 d . . .
N4 N 0.3270(6) 0.8203(6) 0.4687(4) 0.078(2) Uani 1 1 d . . .
P1 P 0.72987(14) 0.8942(2) 0.63453(11) 0.0669(6) Uani 1 1 d . . .
F1 F 0.7925(5) 0.8224(6) 0.6827(4) 0.1417(19) Uani 1 1 d D A .
F2 F 0.6649(5) 0.9628(6) 0.5859(4) 0.1417(19) Uani 1 1 d D A .
F3 F 0.6379(9) 0.8356(11) 0.6585(9) 0.1417(19) Uani 0.457(7) 1 d PD A 1
F4 F 0.7173(12) 0.9531(11) 0.7094(7) 0.1417(19) Uani 0.457(7) 1 d PD A 1
F5 F 0.8194(9) 0.9453(11) 0.6070(10) 0.1417(19) Uani 0.457(7) 1 d PD A 1
F6 F 0.7414(12) 0.8291(11) 0.5566(7) 0.1417(19) Uani 0.457(7) 1 d PD A 1
F3A F 0.6757(9) 0.8235(9) 0.5722(7) 0.1417(19) Uani 0.543(7) 1 d PD A 2
F4A F 0.6468(9) 0.8839(12) 0.6952(7) 0.1417(19) Uani 0.543(7) 1 d PD A 2
F5A F 0.7891(9) 0.9590(9) 0.6975(7) 0.1417(19) Uani 0.543(7) 1 d PD A 2
F6A F 0.8120(9) 0.9014(12) 0.5724(7) 0.1417(19) Uani 0.543(7) 1 d PD A 2
C57 C 0.4554(8) 0.6367(15) 0.3972(8) 0.146(8) Uani 1 1 d . . .
H57A H 0.4383 0.5922 0.4372 0.175 Uiso 1 1 calc R . .
H57B H 0.3961 0.6711 0.3810 0.175 Uiso 1 1 calc R . .
Cl1 Cl 0.5491(3) 0.7096(6) 0.4426(4) 0.226(4) Uani 1 1 d . . .
Cl2 Cl 0.49518(15) 0.58529(17) 0.31551(14) 0.0726(6) Uani 1 1 d . . .
C58 C 0.7366(13) 0.7986(10) 0.8658(7) 0.059(4) Uani 0.50 1 d P . .
H58A H 0.8071 0.8087 0.8622 0.071 Uiso 0.50 1 calc PR . .
H58B H 0.7047 0.7980 0.8105 0.071 Uiso 0.50 1 calc PR . .
Cl3 Cl 0.7189(5) 0.6974(3) 0.9119(3) 0.0884(17) Uani 0.50 1 d P . .
Cl4 Cl 0.6893(3) 0.88096(19) 0.9191(2) 0.0549(9) Uani 0.50 1 d P . .
C59 C 0.7008(14) 0.6229(13) 0.6349(12) 0.075 Uani 0.50 1 d P . .
H59A H 0.6852 0.5814 0.5901 0.090 Uiso 0.50 1 calc PR . .
H59B H 0.6938 0.6829 0.6120 0.090 Uiso 0.50 1 calc PR . .
Cl5 Cl 0.8166(4) 0.6095(3) 0.6638(3) 0.0780(12) Uani 0.50 1 d P . .
Cl6 Cl 0.6067(4) 0.6103(4) 0.7044(3) 0.0853(14) Uani 0.50 1 d P . .

loop_
_atom_site_aniso_label
_atom_site_aniso_U_11
_atom_site_aniso_U_22
_atom_site_aniso_U_33
_atom_site_aniso_U_23
_atom_site_aniso_U_13
_atom_site_aniso_U_12
Ag1 0.0681(3) 0.0713(4) 0.02231(18) -0.0018(2) 0.00769(17) 0.0024(3)
S1 0.0330(6) 0.0290(6) 0.0380(6) -0.0081(5) -0.0008(4) 0.0050(4)
C1 0.037(2) 0.024(2) 0.024(2) -0.0015(17) -0.0003(16) 0.0025(17)
C2 0.041(2) 0.030(2) 0.022(2) -0.0026(18) 0.0076(17) 0.0049(19)
C3 0.045(3) 0.031(2) 0.019(2) -0.0041(18) -0.0004(17) -0.001(2)
C4 0.042(3) 0.028(2) 0.027(2) -0.0060(19) -0.0024(18) 0.002(2)
C5 0.034(2) 0.024(2) 0.030(2) -0.0016(18) 0.0065(17) -0.0001(18)
C6 0.041(2) 0.025(2) 0.0190(19) -0.0027(17) 0.0018(16) 0.0002(18)
C7 0.053(3) 0.038(3) 0.026(2) -0.009(2) 0.001(2) 0.007(2)
C8 0.104(6) 0.072(5) 0.025(3) 0.001(3) 0.012(3) 0.011(5)
C9 0.100(6) 0.050(4) 0.035(3) -0.015(3) -0.009(3) 0.025(4)
C10 0.072(5) 0.115(8) 0.042(4) -0.031(5) -0.013(3) -0.002(5)
O1 0.0437(18) 0.0308(19) 0.0209(15) -0.0087(13) 0.0054(13) -0.0018(14)
C11 0.058(3) 0.037(3) 0.021(2) -0.006(2) 0.001(2) 0.001(2)
C12 0.052(3) 0.041(3) 0.021(2) -0.007(2) 0.0035(19) 0.004(2)
C13 0.061(4) 0.052(4) 0.025(2) -0.006(2) 0.004(2) 0.005(3)
C14 0.064(4) 0.064(4) 0.022(2) 0.000(3) 0.002(2) 0.017(3)
N1 0.083(4) 0.088(5) 0.031(3) -0.022(3) -0.006(3) 0.023(4)
S2 0.0420(6) 0.0290(6) 0.0361(6) -0.0091(5) 0.0123(5) -0.0081(5)
C15 0.030(2) 0.028(2) 0.023(2) -0.0007(17) 0.0064(16) -0.0026(17)
C16 0.035(2) 0.026(2) 0.023(2) -0.0016(17) 0.0057(16) -0.0022(18)
C17 0.0263(18) 0.024(2) 0.0250(18) 0.0005(18) 0.0042(14) -0.0026(16)
C18 0.026(2) 0.032(3) 0.027(2) -0.0023(19) 0.0036(16) 0.0021(17)
C19 0.028(2) 0.029(2) 0.030(2) 0.0062(19) 0.0037(16) 0.0008(17)
C20 0.029(2) 0.031(2) 0.0248(18) 0.001(2) 0.0044(15) 0.0018(18)
C21 0.036(2) 0.029(3) 0.029(2) 0.0037(19) 0.0106(17) -0.0039(18)
C22 0.041(3) 0.043(3) 0.030(2) 0.000(2) 0.0041(19) 0.000(2)
C23 0.041(3) 0.037(3) 0.037(3) 0.000(2) 0.013(2) -0.008(2)
C24 0.054(3) 0.037(3) 0.032(3) -0.008(2) 0.016(2) -0.002(2)
O2 0.0381(17) 0.043(2) 0.0271(15) 0.0049(17) 0.0153(12) 0.0045(16)
C25 0.049(3) 0.070(4) 0.027(2) -0.003(3) 0.006(2) 0.009(3)
C26 0.051(3) 0.050(3) 0.036(2) -0.010(3) 0.012(2) 0.001(3)
C27 0.056(4) 0.141(9) 0.031(3) 0.012(5) 0.017(2) 0.011(5)
C28 0.062(4) 0.074(5) 0.033(3) 0.008(4) 0.017(2) 0.008(4)
N2 0.067(3) 0.069(4) 0.039(2) 0.006(3) 0.020(2) -0.005(3)
S3 0.0339(6) 0.0352(7) 0.0365(6) 0.0129(5) 0.0105(5) 0.0101(5)
C29 0.033(2) 0.027(2) 0.027(2) 0.0042(18) 0.0112(17) 0.0015(17)
C30 0.033(2) 0.028(2) 0.029(2) 0.0052(19) -0.0014(17) 0.0051(18)
C31 0.039(2) 0.032(2) 0.0168(19) 0.0028(17) 0.0038(16) 0.0007(19)
C32 0.036(2) 0.028(2) 0.028(2) 0.0037(18) 0.0071(18) 0.0023(18)
C33 0.029(2) 0.024(2) 0.025(2) 0.0018(17) 0.0007(15) 0.0034(16)
C34 0.034(2) 0.024(2) 0.024(2) 0.0067(18) 0.0023(16) 0.0039(18)
C35 0.055(3) 0.047(3) 0.020(2) 0.011(2) 0.005(2) 0.009(3)
C36 0.058(4) 0.088(6) 0.032(3) 0.025(3) -0.010(3) 0.001(4)
C37 0.087(5) 0.087(6) 0.022(3) 0.009(3) 0.012(3) 0.020(4)
C38 0.071(4) 0.046(4) 0.043(3) 0.023(3) 0.002(3) -0.005(3)
O3 0.0387(18) 0.0327(19) 0.0235(16) 0.0121(14) 0.0028(13) 0.0074(14)
C39 0.064(4) 0.040(3) 0.020(2) 0.008(2) 0.005(2) 0.012(2)
C40 0.048(3) 0.048(3) 0.027(2) 0.010(2) 0.002(2) -0.002(2)
C41 0.049(3) 0.065(4) 0.026(2) 0.007(3) 0.002(2) 0.005(3)
C42 0.047(3) 0.071(5) 0.035(3) 0.006(3) 0.005(2) -0.003(3)
N3 0.092(5) 0.099(6) 0.031(3) 0.021(3) 0.004(3) -0.010(4)
S4 0.0339(6) 0.0267(6) 0.0357(6) 0.0041(5) -0.0018(4) -0.0024(4)
C43 0.028(2) 0.028(2) 0.028(2) 0.0020(18) 0.0001(16) 0.0015(17)
C44 0.033(2) 0.026(2) 0.030(2) -0.0027(18) 0.0014(17) 0.0008(17)
C45 0.033(2) 0.034(3) 0.0199(19) -0.0024(18) -0.0019(16) -0.0004(18)
C46 0.033(2) 0.027(2) 0.029(2) 0.0048(18) -0.0002(17) 0.0005(17)
C47 0.026(2) 0.025(2) 0.031(2) -0.0027(18) -0.0004(16) 0.0000(16)
C48 0.025(2) 0.028(2) 0.030(2) -0.0017(18) -0.0025(16) -0.0027(16)
C49 0.039(3) 0.043(3) 0.029(2) -0.006(2) -0.0103(19) 0.006(2)
C50 0.067(4) 0.053(4) 0.034(3) 0.008(3) -0.019(3) -0.007(3)
O4 0.048(2) 0.0341(19) 0.0262(16) -0.0005(15) -0.0098(14) 0.0016(15)
C51 0.050(3) 0.041(3) 0.052(4) -0.007(3) -0.022(3) 0.000(3)
C52 0.071(5) 0.098(6) 0.027(3) -0.015(3) -0.004(3) 0.029(4)
C53 0.055(3) 0.053(4) 0.027(2) -0.001(2) 0.006(2) 0.000(3)
C54 0.051(3) 0.059(4) 0.040(3) 0.003(3) 0.001(2) 0.002(3)
C55 0.063(4) 0.124(8) 0.036(3) 0.008(4) -0.008(3) -0.008(5)
C56 0.077(5) 0.072(5) 0.042(3) -0.004(3) 0.001(3) -0.003(4)
N4 0.078(4) 0.106(7) 0.046(3) -0.013(4) -0.017(3) 0.004(4)
P1 0.0514(10) 0.1145(19) 0.0355(8) 0.0188(10) 0.0074(7) 0.0182(11)
F1 0.114(3) 0.212(5) 0.103(3) 0.061(3) 0.037(2) 0.054(3)
F2 0.114(3) 0.212(5) 0.103(3) 0.061(3) 0.037(2) 0.054(3)
F3 0.114(3) 0.212(5) 0.103(3) 0.061(3) 0.037(2) 0.054(3)
F4 0.114(3) 0.212(5) 0.103(3) 0.061(3) 0.037(2) 0.054(3)
F5 0.114(3) 0.212(5) 0.103(3) 0.061(3) 0.037(2) 0.054(3)
F6 0.114(3) 0.212(5) 0.103(3) 0.061(3) 0.037(2) 0.054(3)
F3A 0.114(3) 0.212(5) 0.103(3) 0.061(3) 0.037(2) 0.054(3)
F4A 0.114(3) 0.212(5) 0.103(3) 0.061(3) 0.037(2) 0.054(3)
F5A 0.114(3) 0.212(5) 0.103(3) 0.061(3) 0.037(2) 0.054(3)
F6A 0.114(3) 0.212(5) 0.103(3) 0.061(3) 0.037(2) 0.054(3)
C57 0.073(6) 0.26(2) 0.104(9) -0.100(12) -0.003(6) 0.041(10)
Cl1 0.091(2) 0.335(9) 0.242(6) -0.189(7) -0.049(3) 0.051(4)
Cl2 0.0609(10) 0.0816(15) 0.0779(13) 0.0030(11) 0.0220(9) 0.0065(10)
C58 0.102(11) 0.047(8) 0.033(5) -0.003(6) 0.033(6) 0.002(8)
Cl3 0.146(5) 0.039(2) 0.076(3) -0.0085(19) -0.016(3) 0.039(2)
Cl4 0.092(2) 0.0193(11) 0.0585(19) -0.0020(12) 0.0392(17) -0.0002(13)
C59 0.086 0.060 0.078 0.019 0.008 0.000
Cl5 0.094(3) 0.061(3) 0.080(3) 0.016(2) 0.011(2) -0.017(2)
Cl6 0.089(3) 0.104(4) 0.063(2) 0.025(3) 0.007(2) 0.003(3)

loop_
_atom_type_symbol
_atom_type_description
_atom_type_scat_dispersion_real
_atom_type_scat_dispersion_imag
_atom_type_scat_source
C C 0.0033 0.0016 'International Tables Vol C Tables 4.2.6.8 and 6.1.1.4'
H H 0.0000 0.0000 'International Tables Vol C Tables 4.2.6.8 and 6.1.1.4'
N N 0.0061 0.0033 'International Tables Vol C Tables 4.2.6.8 and 6.1.1.4'
O O 0.0106 0.0060 'International Tables Vol C Tables 4.2.6.8 and 6.1.1.4'
F F 0.0171 0.0103 'International Tables Vol C Tables 4.2.6.8 and 6.1.1.4'
P P 0.1023 0.0942 'International Tables Vol C Tables 4.2.6.8 and 6.1.1.4'
S S 0.1246 0.1234 'International Tables Vol C Tables 4.2.6.8 and 6.1.1.4'
Ag Ag -0.8971 1.1015 'International Tables Vol C Tables 4.2.6.8 and 6.1.1.4'
Cl Cl 0.1484 0.1585 'International Tables Vol C Tables 4.2.6.8 and 6.1.1.4'

loop_
_geom_angle_atom_site_label_1
_geom_angle_atom_site_label_2
_geom_angle_atom_site_label_3
_geom_angle
_geom_angle_site_symmetry_1
_geom_angle_site_symmetry_3
_geom_angle_publ_flag
N2 Ag1 N1 129.0(3) 1_556 . ?
N2 Ag1 N3 119.9(3) 1_556 . ?
N1 Ag1 N3 94.4(3) . . ?
N2 Ag1 N4 95.3(3) 1_556 1_556 ?
N1 Ag1 N4 111.1(3) . 1_556 ?
N3 Ag1 N4 106.1(3) . 1_556 ?
C1 S1 C47 106.0(2) . . ?
C2 C1 C6 119.9(4) . . ?
C2 C1 S1 117.2(4) . . ?
C6 C1 S1 122.4(4) . . ?
C1 C2 C3 122.5(4) . . ?
C1 C2 H2 118.7 . . ?
C3 C2 H2 118.7 . . ?
C4 C3 C2 116.2(4) . . ?
C4 C3 C7 123.7(5) . . ?
C2 C3 C7 120.2(5) . . ?
C5 C4 C3 122.3(5) . . ?
C5 C4 H4 118.9 . . ?
C3 C4 H4 118.9 . . ?
C4 C5 C6 120.9(5) . . ?
C4 C5 S2 117.3(4) . . ?
C6 C5 S2 121.6(4) . . ?
O1 C6 C1 121.7(4) . . ?
O1 C6 C5 120.1(4) . . ?
C1 C6 C5 118.2(4) . . ?
C8 C7 C3 110.5(5) . . ?
C8 C7 C9 111.6(6) . . ?
C3 C7 C9 110.0(5) . . ?
C8 C7 C10 106.1(7) . . ?
C3 C7 C10 111.6(5) . . ?
C9 C7 C10 106.9(7) . . ?
C7 C8 H8A 109.5 . . ?
C7 C8 H8B 109.5 . . ?
H8A C8 H8B 109.5 . . ?
C7 C8 H8C 109.5 . . ?
H8A C8 H8C 109.5 . . ?
H8B C8 H8C 109.5 . . ?
C7 C9 H9A 109.5 . . ?
C7 C9 H9B 109.5 . . ?
H9A C9 H9B 109.5 . . ?
C7 C9 H9C 109.5 . . ?
H9A C9 H9C 109.5 . . ?
H9B C9 H9C 109.5 . . ?
C7 C10 H10A 109.5 . . ?
C7 C10 H10B 109.5 . . ?
H10A C10 H10B 109.5 . . ?
C7 C10 H10C 109.5 . . ?
H10A C10 H10C 109.5 . . ?
H10B C10 H10C 109.5 . . ?
C6 O1 C11 115.3(4) . . ?
O1 C11 C12 105.9(5) . . ?
O1 C11 H11A 110.6 . . ?
C12 C11 H11A 110.6 . . ?
O1 C11 H11B 110.6 . . ?
C12 C11 H11B 110.6 . . ?
H11A C11 H11B 108.7 . . ?
C11 C12 C13 111.1(5) . . ?
C11 C12 H12A 109.4 . . ?
C13 C12 H12A 109.4 . . ?
C11 C12 H12B 109.4 . . ?
C13 C12 H12B 109.4 . . ?
H12A C12 H12B 108.0 . . ?
C14 C13 C12 109.7(6) . . ?
C14 C13 H13A 109.7 . . ?
C12 C13 H13A 109.7 . . ?
C14 C13 H13B 109.7 . . ?
C12 C13 H13B 109.7 . . ?
H13A C13 H13B 108.2 . . ?
N1 C14 C13 177.6(7) . . ?
C14 N1 Ag1 164.0(7) . . ?
C15 S2 C5 107.9(2) . . ?
C16 C15 C20 119.7(4) . . ?
C16 C15 S2 115.9(4) . . ?
C20 C15 S2 123.9(3) . . ?
C15 C16 C17 121.4(5) . . ?
C15 C16 H16 119.3 . . ?
C17 C16 H16 119.3 . . ?
C18 C17 C16 117.7(4) . . ?
C18 C17 C21 123.4(4) . . ?
C16 C17 C21 118.9(4) . . ?
C17 C18 C19 121.7(5) . . ?
C17 C18 H18 119.1 . . ?
C19 C18 H18 119.1 . . ?
C20 C19 C18 120.5(5) . . ?
C20 C19 S3 123.5(4) . . ?
C18 C19 S3 115.5(4) . . ?
O2 C20 C19 121.8(5) . . ?
O2 C20 C15 119.1(5) . . ?
C19 C20 C15 118.9(4) . . ?
C23 C21 C22 110.1(5) . . ?
C23 C21 C17 109.1(4) . . ?
C22 C21 C17 109.9(4) . . ?
C23 C21 C24 108.9(4) . . ?
C22 C21 C24 107.6(5) . . ?
C17 C21 C24 111.3(4) . . ?
C21 C22 H22A 109.5 . . ?
C21 C22 H22B 109.5 . . ?
H22A C22 H22B 109.5 . . ?
C21 C22 H22C 109.5 . . ?
H22A C22 H22C 109.5 . . ?
H22B C22 H22C 109.5 . . ?
C21 C23 H23A 109.5 . . ?
C21 C23 H23B 109.5 . . ?
H23A C23 H23B 109.5 . . ?
C21 C23 H23C 109.5 . . ?
H23A C23 H23C 109.5 . . ?
H23B C23 H23C 109.5 . . ?
C21 C24 H24A 109.5 . . ?
C21 C24 H24B 109.5 . . ?
H24A C24 H24B 109.5 . . ?
C21 C24 H24C 109.5 . . ?
H24A C24 H24C 109.5 . . ?
H24B C24 H24C 109.5 . . ?
C20 O2 C25 114.7(4) . . ?
O2 C25 C26 105.9(5) . . ?
O2 C25 H25A 110.6 . . ?
C26 C25 H25A 110.6 . . ?
O2 C25 H25B 110.6 . . ?
C26 C25 H25B 110.6 . . ?
H25A C25 H25B 108.7 . . ?
C27 C26 C25 109.5(5) . . ?
C27 C26 H26A 109.8 . . ?
C25 C26 H26A 109.8 . . ?
C27 C26 H26B 109.8 . . ?
C25 C26 H26B 109.8 . . ?
H26A C26 H26B 108.2 . . ?
C28 C27 C26 112.5(6) . . ?
C28 C27 H27A 109.1 . . ?
C26 C27 H27A 109.1 . . ?
C28 C27 H27B 109.1 . . ?
C26 C27 H27B 109.1 . . ?
H27A C27 H27B 107.8 . . ?
N2 C28 C27 178.2(10) . . ?
C28 N2 Ag1 167.7(6) . 1_554 ?
C29 S3 C19 107.8(2) . . ?
C30 C29 C34 120.9(4) . . ?
C30 C29 S3 115.8(4) . . ?
C34 C29 S3 122.9(4) . . ?
C29 C30 C31 121.0(4) . . ?
C29 C30 H30 119.5 . . ?
C31 C30 H30 119.5 . . ?
C32 C31 C30 118.2(4) . . ?
C32 C31 C35 119.6(5) . . ?
C30 C31 C35 122.1(4) . . ?
C31 C32 C33 121.0(4) . . ?
C31 C32 H32 119.5 . . ?
C33 C32 H32 119.5 . . ?
C34 C33 C32 120.0(4) . . ?
C34 C33 S4 122.8(4) . . ?
C32 C33 S4 116.8(4) . . ?
O3 C34 C29 120.1(4) . . ?
O3 C34 C33 121.1(4) . . ?
C29 C34 C33 118.8(4) . . ?
C37 C35 C36 108.5(6) . . ?
C37 C35 C38 108.0(6) . . ?
C36 C35 C38 108.8(6) . . ?
C37 C35 C31 109.9(5) . . ?
C36 C35 C31 113.1(5) . . ?
C38 C35 C31 108.4(5) . . ?
C35 C36 H36A 109.5 . . ?
C35 C36 H36B 109.5 . . ?
H36A C36 H36B 109.5 . . ?
C35 C36 H36C 109.5 . . ?
H36A C36 H36C 109.5 . . ?
H36B C36 H36C 109.5 . . ?
C35 C37 H37A 109.5 . . ?
C35 C37 H37B 109.5 . . ?
H37A C37 H37B 109.5 . . ?
C35 C37 H37C 109.5 . . ?
H37A C37 H37C 109.5 . . ?
H37B C37 H37C 109.5 . . ?
C35 C38 H38A 109.5 . . ?
C35 C38 H38B 109.5 . . ?
H38A C38 H38B 109.5 . . ?
C35 C38 H38C 109.5 . . ?
H38A C38 H38C 109.5 . . ?
H38B C38 H38C 109.5 . . ?
C34 O3 C39 115.7(4) . . ?
O3 C39 C40 106.5(5) . . ?
O3 C39 H39A 110.4 . . ?
C40 C39 H39A 110.4 . . ?
O3 C39 H39B 110.4 . . ?
C40 C39 H39B 110.4 . . ?
H39A C39 H39B 108.6 . . ?
C39 C40 C41 112.0(5) . . ?
C39 C40 H40A 109.2 . . ?
C41 C40 H40A 109.2 . . ?
C39 C40 H40B 109.2 . . ?
C41 C40 H40B 109.2 . . ?
H40A C40 H40B 107.9 . . ?
C42 C41 C40 111.5(6) . . ?
C42 C41 H41A 109.3 . . ?
C40 C41 H41A 109.3 . . ?
C42 C41 H41B 109.3 . . ?
C40 C41 H41B 109.3 . . ?
H41A C41 H41B 108.0 . . ?
N3 C42 C41 177.8(9) . . ?
C42 N3 Ag1 166.2(8) . . ?
C43 S4 C33 107.1(2) . . ?
C48 C43 C44 120.3(4) . . ?
C48 C43 S4 121.8(4) . . ?
C44 C43 S4 117.4(4) . . ?
C45 C44 C43 121.0(5) . . ?
C45 C44 H44 119.5 . . ?
C43 C44 H44 119.5 . . ?
C44 C45 C46 118.7(4) . . ?
C44 C45 C49 119.7(5) . . ?
C46 C45 C49 121.6(5) . . ?
C45 C46 C47 120.4(4) . . ?
C45 C46 H46 119.8 . . ?
C47 C46 H46 119.8 . . ?
C48 C47 C46 120.6(4) . . ?
C48 C47 S1 122.4(4) . . ?
C46 C47 S1 116.7(4) . . ?
O4 C48 C47 120.6(4) . . ?
O4 C48 C43 120.3(4) . . ?
C47 C48 C43 119.0(4) . . ?
C52 C49 C50 111.2(6) . . ?
C52 C49 C51 108.2(6) . . ?
C50 C49 C51 109.0(5) . . ?
C52 C49 C45 110.4(4) . . ?
C50 C49 C45 111.4(5) . . ?
C51 C49 C45 106.4(5) . . ?
C49 C50 H50A 109.5 . . ?
C49 C50 H50B 109.5 . . ?
H50A C50 H50B 109.5 . . ?
C49 C50 H50C 109.5 . . ?
H50A C50 H50C 109.5 . . ?
H50B C50 H50C 109.5 . . ?
C48 O4 C53 115.3(4) . . ?
C49 C51 H51A 109.5 . . ?
C49 C51 H51B 109.5 . . ?
H51A C51 H51B 109.5 . . ?
C49 C51 H51C 109.5 . . ?
H51A C51 H51C 109.5 . . ?
H51B C51 H51C 109.5 . . ?
C49 C52 H52A 109.5 . . ?
C49 C52 H52B 109.5 . . ?
H52A C52 H52B 109.5 . . ?
C49 C52 H52C 109.5 . . ?
H52A C52 H52C 109.5 . . ?
H52B C52 H52C 109.5 . . ?
O4 C53 C54 105.0(5) . . ?
O4 C53 H53A 110.7 . . ?
C54 C53 H53A 110.7 . . ?
O4 C53 H53B 110.7 . . ?
C54 C53 H53B 110.7 . . ?
H53A C53 H53B 108.8 . . ?
C55 C54 C53 110.3(6) . . ?
C55 C54 H54A 109.6 . . ?
C53 C54 H54A 109.6 . . ?
C55 C54 H54B 109.6 . . ?
C53 C54 H54B 109.6 . . ?
H54A C54 H54B 108.1 . . ?
C56 C55 C54 108.9(7) . . ?
C56 C55 H55A 109.9 . . ?
C54 C55 H55A 109.9 . . ?
C56 C55 H55B 109.9 . . ?
C54 C55 H55B 109.9 . . ?
H55A C55 H55B 108.3 . . ?
N4 C56 C55 177.9(10) . . ?
C56 N4 Ag1 162.2(8) . 1_554 ?
F5 P1 F4 95.1(9) . . ?
F5 P1 F2 87.1(6) . . ?
F4 P1 F2 86.4(6) . . ?
F5 P1 F1 94.6(6) . . ?
F4 P1 F1 94.6(6) . . ?
F2 P1 F1 177.9(6) . . ?
F2 P1 F4A 89.1(5) . . ?
F1 P1 F4A 90.0(5) . . ?
F2 P1 F6A 91.3(5) . . ?
F1 P1 F6A 89.5(5) . . ?
F4A P1 F6A 178.1(9) . . ?
F2 P1 F5A 99.8(6) . . ?
F1 P1 F5A 82.1(5) . . ?
F4A P1 F5A 89.9(7) . . ?
F6A P1 F5A 91.9(7) . . ?
F5 P1 F3 175.9(9) . . ?
F4 P1 F3 88.9(7) . . ?
F2 P1 F3 93.9(6) . . ?
F1 P1 F3 84.3(6) . . ?
F2 P1 F3A 83.9(5) . . ?
F1 P1 F3A 94.3(6) . . ?
F4A P1 F3A 91.4(7) . . ?
F6A P1 F3A 86.8(6) . . ?
F5A P1 F3A 176.1(7) . . ?
F5 P1 F6 86.6(7) . . ?
F4 P1 F6 178.2(9) . . ?
F2 P1 F6 94.5(5) . . ?
F1 P1 F6 84.5(6) . . ?
F3 P1 F6 89.4(8) . . ?
Cl2 C57 Cl1 110.6(8) . . ?
Cl2 C57 H57A 109.5 . . ?
Cl1 C57 H57A 109.5 . . ?
Cl2 C57 H57B 109.5 . . ?
Cl1 C57 H57B 109.5 . . ?
H57A C57 H57B 108.1 . . ?
Cl4 C58 Cl3 110.4(6) . . ?
Cl4 C58 H58A 109.6 . . ?
Cl3 C58 H58A 109.6 . . ?
Cl4 C58 H58B 109.6 . . ?
Cl3 C58 H58B 109.6 . . ?
H58A C58 H58B 108.1 . . ?
Cl5 C59 Cl6 121.7(11) . . ?
Cl5 C59 H59A 106.9 . . ?
Cl6 C59 H59A 106.9 . . ?
Cl5 C59 H59B 106.9 . . ?
Cl6 C59 H59B 106.9 . . ?
H59A C59 H59B 106.7 . . ?

loop_
_geom_bond_atom_site_label_1
_geom_bond_atom_site_label_2
_geom_bond_distance
_geom_bond_site_symmetry_2
_geom_bond_publ_flag
Ag1 N2 2.232(5) 1_556 ?
Ag1 N1 2.250(7) . ?
Ag1 N3 2.302(7) . ?
Ag1 N4 2.316(7) 1_556 ?
S1 C1 1.764(5) . ?
S1 C47 1.773(5) . ?
C1 C2 1.392(6) . ?
C1 C6 1.395(7) . ?
C2 C3 1.414(7) . ?
C2 H2 0.9500 . ?
C3 C4 1.390(8) . ?
C3 C7 1.519(7) . ?
C4 C5 1.383(7) . ?
C4 H4 0.9500 . ?
C5 C6 1.409(7) . ?
C5 S2 1.780(5) . ?
C6 O1 1.371(5) . ?
C7 C8 1.500(10) . ?
C7 C9 1.538(9) . ?
C7 C10 1.542(10) . ?
C8 H8A 0.9800 . ?
C8 H8B 0.9800 . ?
C8 H8C 0.9800 . ?
C9 H9A 0.9800 . ?
C9 H9B 0.9800 . ?
C9 H9C 0.9800 . ?
C10 H10A 0.9800 . ?
C10 H10B 0.9800 . ?
C10 H10C 0.9800 . ?
O1 C11 1.431(7) . ?
C11 C12 1.511(7) . ?
C11 H11A 0.9900 . ?
C11 H11B 0.9900 . ?
C12 C13 1.544(9) . ?
C12 H12A 0.9900 . ?
C12 H12B 0.9900 . ?
C13 C14 1.480(8) . ?
C13 H13A 0.9900 . ?
C13 H13B 0.9900 . ?
C14 N1 1.134(9) . ?
S2 C15 1.762(5) . ?
C15 C16 1.397(6) . ?
C15 C20 1.414(7) . ?
C16 C17 1.399(7) . ?
C16 H16 0.9500 . ?
C17 C18 1.384(7) . ?
C17 C21 1.537(6) . ?
C18 C19 1.401(7) . ?
C18 H18 0.9500 . ?
C19 C20 1.375(7) . ?
C19 S3 1.775(5) . ?
C20 O2 1.364(5) . ?
C21 C23 1.520(7) . ?
C21 C22 1.523(7) . ?
C21 C24 1.539(8) . ?
C22 H22A 0.9800 . ?
C22 H22B 0.9800 . ?
C22 H22C 0.9800 . ?
C23 H23A 0.9800 . ?
C23 H23B 0.9800 . ?
C23 H23C 0.9800 . ?
C24 H24A 0.9800 . ?
C24 H24B 0.9800 . ?
C24 H24C 0.9800 . ?
O2 C25 1.422(7) . ?
C25 C26 1.542(7) . ?
C25 H25A 0.9900 . ?
C25 H25B 0.9900 . ?
C26 C27 1.493(9) . ?
C26 H26A 0.9900 . ?
C26 H26B 0.9900 . ?
C27 C28 1.466(8) . ?
C27 H27A 0.9900 . ?
C27 H27B 0.9900 . ?
C28 N2 1.109(8) . ?
N2 Ag1 2.232(5) 1_554 ?
S3 C29 1.767(5) . ?
C29 C30 1.385(7) . ?
C29 C34 1.389(7) . ?
C30 C31 1.406(7) . ?
C30 H30 0.9500 . ?
C31 C32 1.388(7) . ?
C31 C35 1.542(7) . ?
C32 C33 1.408(7) . ?
C32 H32 0.9500 . ?
C33 C34 1.403(7) . ?
C33 S4 1.780(5) . ?
C34 O3 1.375(5) . ?
C35 C37 1.527(10) . ?
C35 C36 1.527(9) . ?
C35 C38 1.532(10) . ?
C36 H36A 0.9800 . ?
C36 H36B 0.9800 . ?
C36 H36C 0.9800 . ?
C37 H37A 0.9800 . ?
C37 H37B 0.9800 . ?
C37 H37C 0.9800 . ?
C38 H38A 0.9800 . ?
C38 H38B 0.9800 . ?
C38 H38C 0.9800 . ?
O3 C39 1.408(7) . ?
C39 C40 1.520(7) . ?
C39 H39A 0.9900 . ?
C39 H39B 0.9900 . ?
C40 C41 1.540(9) . ?
C40 H40A 0.9900 . ?
C40 H40B 0.9900 . ?
C41 C42 1.422(9) . ?
C41 H41A 0.9900 . ?
C41 H41B 0.9900 . ?
C42 N3 1.114(9) . ?
S4 C43 1.778(5) . ?
C43 C48 1.401(7) . ?
C43 C44 1.404(6) . ?
C44 C45 1.386(7) . ?
C44 H44 0.9500 . ?
C45 C46 1.402(7) . ?
C45 C49 1.548(6) . ?
C46 C47 1.410(7) . ?
C46 H46 0.9500 . ?
C47 C48 1.387(7) . ?
C48 O4 1.361(6) . ?
C49 C52 1.528(9) . ?
C49 C50 1.530(9) . ?
C49 C51 1.547(9) . ?
C50 H50A 0.9800 . ?
C50 H50B 0.9800 . ?
C50 H50C 0.9800 . ?
O4 C53 1.411(7) . ?
C51 H51A 0.9800 . ?
C51 H51B 0.9800 . ?
C51 H51C 0.9800 . ?
C52 H52A 0.9800 . ?
C52 H52B 0.9800 . ?
C52 H52C 0.9800 . ?
C53 C54 1.548(8) . ?
C53 H53A 0.9900 . ?
C53 H53B 0.9900 . ?
C54 C55 1.508(10) . ?
C54 H54A 0.9900 . ?
C54 H54B 0.9900 . ?
C55 C56 1.466(10) . ?
C55 H55A 0.9900 . ?
C55 H55B 0.9900 . ?
C56 N4 1.091(10) . ?
N4 Ag1 2.316(7) 1_554 ?
P1 F5 1.557(12) . ?
P1 F4 1.558(12) . ?
P1 F2 1.560(7) . ?
P1 F1 1.573(7) . ?
P1 F4A 1.593(10) . ?
P1 F6A 1.596(10) . ?
P1 F5A 1.614(12) . ?
P1 F3 1.623(12) . ?
P1 F3A 1.635(12) . ?
P1 F6 1.652(12) . ?
C57 Cl2 1.698(11) . ?
C57 Cl1 1.820(17) . ?
C57 H57A 0.9900 . ?
C57 H57B 0.9900 . ?
C58 Cl4 1.695(14) . ?
C58 Cl3 1.746(16) . ?
C58 H58A 0.9900 . ?
C58 H58B 0.9900 . ?
C59 Cl5 1.64(2) . ?
C59 Cl6 1.814(19) . ?
C59 H59A 0.9900 . ?
C59 H59B 0.9900 . ?
